data_7716669
loop_
_publ_author_name
'Caussin, Louis'
'Jouaiti, Abdelaziz'
'Chartrand, Daniel'
'Skene, W. G.'
'Ferlay, Sylvie'

_publ_section_title
;
 Tuning the dimensionality in chiral and racemic organic/tin hybrids with
 halides.
;
_journal_issue 30
_journal_name_full 'Dalton transactions (Cambridge, England : 2003)'
_journal_page_first 12755
_journal_page_last 12763
_journal_paper_doi 10.1039/d4dt01645a
_journal_volume 53
_journal_year 2024
_chemical_absolute_configuration ad
_chemical_formula_moiety 'Br6 Sn, 2(C9 H14 N)'
_chemical_formula_sum 'C18 H28 Br6 N2 Sn'
_chemical_formula_weight 870.57
_space_group_crystal_system orthorhombic
_space_group_IT_number 19
_space_group_name_Hall 'P 2ac 2ab'
_space_group_name_H-M_alt 'P 21 21 21'
_atom_sites_solution_hydrogens geom
_atom_sites_solution_primary dual
_audit_creation_date 2023-09-06
_audit_creation_method
;
Olex2 1.5
(compiled 2023.08.24 svn.re1ec1418 for OlexSys, GUI svn.r6817)
;
_audit_update_record
;
2024-05-29 deposited with the CCDC.	2024-07-02 downloaded from the CCDC.
;
_cell_angle_alpha 90
_cell_angle_beta 90
_cell_angle_gamma 90
_cell_formula_units_Z 4
_cell_length_a 7.5756(3)
_cell_length_b 17.9704(6)
_cell_length_c 20.2660(7)
_cell_measurement_reflns_used 9221
_cell_measurement_temperature 150
_cell_measurement_theta_max 59.180
_cell_measurement_theta_min 2.860
_cell_volume 2758.94(17)
_computing_cell_refinement
;
SAINT (2020) V8.40B; Integration Software for Single Crystal Data.
Bruker AXS Inc., Madison, WI 53719-1173.
;
_computing_data_collection
;
APEX 3 (2019) Bruker AXS Inc., Madison, WI 53719-1173.
;
_computing_data_reduction
;
SAINT (2020) V8.40B; Integration Software for Single Crystal Data.
Bruker AXS Inc., Madison, WI 53719-1173.
;
_computing_molecular_graphics 'Olex2 1.5 (Dolomanov et al., 2009)'
_computing_publication_material 'Olex2 1.5 (Dolomanov et al., 2009)'
_computing_structure_refinement 'XL  (Sheldrick, 2008)'
_computing_structure_solution 'SHELXT 2018/2 (Sheldrick, 2018)'
_diffrn_ambient_temperature 150
_diffrn_detector 'CMOS Area detector'
_diffrn_detector_area_resol_mean 10.42
_diffrn_detector_type 'Bruker CMOS Photon III '
_diffrn_measured_fraction_theta_full 1.000
_diffrn_measured_fraction_theta_max 0.974
_diffrn_measurement_device 'k-geometry diffractometer'
_diffrn_measurement_device_type 'Bruker Venture Metaljet'
_diffrn_measurement_method '\w and \f scans'
_diffrn_radiation_collimation 'Focusing mirrors'
_diffrn_radiation_monochromator 'Helios MX Mirror Optics'
_diffrn_radiation_probe x-ray
_diffrn_radiation_type 'Ga K\a'
_diffrn_radiation_wavelength 1.34139
_diffrn_reflns_av_R_equivalents 0.0728
_diffrn_reflns_av_unetI/netI 0.0737
_diffrn_reflns_Laue_measured_fraction_full 1.000
_diffrn_reflns_Laue_measured_fraction_max 0.974
_diffrn_reflns_limit_h_max 9
_diffrn_reflns_limit_h_min -9
_diffrn_reflns_limit_k_max 18
_diffrn_reflns_limit_k_min -24
_diffrn_reflns_limit_l_max 26
_diffrn_reflns_limit_l_min -23
_diffrn_reflns_number 29150
_diffrn_reflns_point_group_measured_fraction_full 0.998
_diffrn_reflns_point_group_measured_fraction_max 0.951
_diffrn_reflns_theta_full 53.594
_diffrn_reflns_theta_max 65.914
_diffrn_reflns_theta_min 2.859
_diffrn_source 'Metal Jet'
_diffrn_source_current 2.86
_diffrn_source_power 0.19937059999999998
_diffrn_source_target Ga
_diffrn_source_type 'Gallium Liquid Metal Jet Source'
_diffrn_source_voltage 69.71
_exptl_absorpt_coefficient_mu 11.831
_exptl_absorpt_correction_T_max 0.1071
_exptl_absorpt_correction_T_min 0.0208
_exptl_absorpt_correction_type multi-scan
_exptl_absorpt_process_details
;
SADABS-2016/2 (Bruker,2016/2) was used for absorption correction.
wR2(int) was 0.1596 before and 0.0982 after correction.
The Ratio of minimum to maximum transmission is 0.1942.
The \l/2 correction factor is Not present.
;
_exptl_crystal_colour 'clear light yellow'
_exptl_crystal_colour_lustre clear
_exptl_crystal_colour_modifier light
_exptl_crystal_colour_primary yellow
_exptl_crystal_density_diffrn 2.096
_exptl_crystal_description plate
_exptl_crystal_F_000 1640
_exptl_crystal_size_max 0.06
_exptl_crystal_size_mid 0.03
_exptl_crystal_size_min 0.03
_refine_diff_density_max 1.184
_refine_diff_density_min -0.518
_refine_diff_density_rms 0.147
_refine_ls_abs_structure_details
;
 Refined as an inversion twin.
;
_refine_ls_abs_structure_Flack 0.058(13)
_refine_ls_extinction_method none
_refine_ls_goodness_of_fit_ref 0.966
_refine_ls_hydrogen_treatment constr
_refine_ls_matrix_type full
_refine_ls_number_parameters 249
_refine_ls_number_reflns 6939
_refine_ls_number_restraints 0
_refine_ls_restrained_S_all 0.966
_refine_ls_R_factor_all 0.0791
_refine_ls_R_factor_gt 0.0481
_refine_ls_shift/su_max 0.001
_refine_ls_shift/su_mean 0.000
_refine_ls_structure_factor_coef Fsqd
_refine_ls_weighting_details 'w=1/[\s^2^(Fo^2^)+(0.0649P)^2^] where P=(Fo^2^+2Fc^2^)/3'
_refine_ls_weighting_scheme calc
_refine_ls_wR_factor_gt 0.1124
_refine_ls_wR_factor_ref 0.1242
_reflns_Friedel_coverage 0.734
_reflns_Friedel_fraction_full 0.996
_reflns_Friedel_fraction_max 0.922
_reflns_number_gt 4884
_reflns_number_total 6939
_reflns_threshold_expression 'I > 2\s(I)'
_cod_data_source_file d4dt01645a2.cif
_cod_data_source_block ceph024
_cod_depositor_comments
;
The following automatic conversions were performed:

data item '_diffrn_radiation_probe' value 'X-ray' was changed to
'x-ray' in accordance with the
/home/data/users/saulius/crontab/automatic-downloads/rss-feeds/RSC/lib/dictionaries/cif_core.dic
dictionary named 'cif_core.dic' version 2.4.2 last updated on
2011-04-26.

Automatic conversion script
Id: cif_fix_values 8170 2020-07-09 18:12:32Z antanas 

 Adding full bibliography for 7716668--7716673.cif.
;
_cod_database_code 7716669
_shelx_shelxl_version_number 2019/1
_shelx_space_group_comment
;
The symmetry employed for this shelxl refinement is uniquely defined
by the following loop, which should always be used as a source of
symmetry information in preference to the above space-group names.
They are only intended as comments.
;
_shelx_estimated_absorpt_t_max 0.718
_shelx_estimated_absorpt_t_min 0.537
_olex2_refinement_description
;
1. Twinned data refinement
 Scales: 0.942(13)
 0.058(13)
2. Fixed Uiso
 At 1.2 times of:
  All C(H) groups, All C(H,H) groups, All N(H,H,H) groups
 At 1.5 times of:
  All C(H,H,H) groups
3.a Ternary CH refined with riding coordinates:
 C3A(H3A), C3B(H3B)
3.b Secondary CH2 refined with riding coordinates:
 C2A(H2AA,H2AB), C2B(H2BA,H2BB)
3.c Aromatic/amide H refined with riding coordinates:
 C5A(H5A), C6A(H6A), C7A(H7A), C8A(H8A), C9A(H9A), C5B(H5B), C6B(H6B),
 C7B(H7B), C8B(H8B), C9B(H9B)
3.d Idealised Me refined as rotating group:
 N1A(H1AA,H1AB,H1AC), C1A(H1AD,H1AE,H1AF), N1B(H1BA,H1BB,H1BC), C1B(H1BD,H1BE,
 H1BF)
;
_olex2_exptl_crystal_mounting_method 'mounted on a cryoloop with paratone'
_olex2_submission_special_instructions 'No special instructions were received'

loop_
_space_group_symop_operation_xyz
'x, y, z'
'-x+1/2, -y, z+1/2'
'-x, y+1/2, -z+1/2'
'x+1/2, -y+1/2, -z'

loop_
_atom_site_label
_atom_site_type_symbol
_atom_site_fract_x
_atom_site_fract_y
_atom_site_fract_z
_atom_site_U_iso_or_equiv
_atom_site_adp_type
_atom_site_occupancy
_atom_site_site_symmetry_order
_atom_site_calc_flag
_atom_site_refinement_flags_posn
_atom_site_refinement_flags_adp
_atom_site_refinement_flags_occupancy
_atom_site_disorder_assembly
_atom_site_disorder_group
Sn1 Sn 0.52409(8) 0.56322(3) 0.50511(3) 0.04884(18) Uani 1 1 d . . . . .
Br1 Br 0.78378(13) 0.63653(5) 0.44950(6) 0.0619(3) Uani 1 1 d . . . . .
Br2 Br 0.29401(13) 0.64918(6) 0.44700(6) 0.0563(3) Uani 1 1 d . . . . .
Br3 Br 0.50366(14) 0.47467(6) 0.40496(6) 0.0659(3) Uani 1 1 d . . . . .
Br4 Br 0.53054(16) 0.65633(7) 0.60281(6) 0.0724(3) Uani 1 1 d . . . . .
Br5 Br 0.75990(13) 0.47854(6) 0.55803(6) 0.0615(3) Uani 1 1 d . . . . .
Br6 Br 0.27197(13) 0.49205(6) 0.56302(6) 0.0606(3) Uani 1 1 d . . . . .
N1A N 0.5736(12) 0.7989(5) 0.4112(4) 0.058(2) Uani 1 1 d . . . . .
H1AA H 0.691291 0.808155 0.407583 0.069 Uiso 1 1 calc R U . . .
H1AB H 0.556922 0.751423 0.425561 0.069 Uiso 1 1 calc R U . . .
H1AC H 0.524867 0.831230 0.440565 0.069 Uiso 1 1 calc R U . . .
C1A C 0.4139(19) 0.9048(8) 0.2594(6) 0.085(4) Uani 1 1 d . . . . .
H1AD H 0.326843 0.865569 0.251177 0.128 Uiso 1 1 calc R U . . .
H1AE H 0.497470 0.906917 0.222484 0.128 Uiso 1 1 calc R U . . .
H1AF H 0.353460 0.952815 0.263489 0.128 Uiso 1 1 calc R U . . .
C2A C 0.5132(15) 0.8881(5) 0.3228(5) 0.062(2) Uani 1 1 d . . . . .
H2AA H 0.640638 0.897372 0.315905 0.075 Uiso 1 1 calc R U . . .
H2AB H 0.471649 0.922089 0.357966 0.075 Uiso 1 1 calc R U . . .
C3A C 0.4872(13) 0.8086(5) 0.3450(4) 0.053(2) Uani 1 1 d . . . . .
H3A H 0.357669 0.800088 0.350721 0.064 Uiso 1 1 calc R U . . .
C4A C 0.5555(17) 0.7508(5) 0.2974(5) 0.062(3) Uani 1 1 d . . . . .
C5A C 0.445(2) 0.6972(8) 0.2737(6) 0.091(4) Uani 1 1 d . . . . .
H5A H 0.326051 0.696068 0.288212 0.109 Uiso 1 1 calc R U . . .
C6A C 0.504(3) 0.6439(7) 0.2287(7) 0.101(5) Uani 1 1 d . . . . .
H6A H 0.425742 0.607399 0.211392 0.121 Uiso 1 1 calc R U . . .
C7A C 0.682(3) 0.6461(8) 0.2099(7) 0.100(5) Uani 1 1 d . . . . .
H7A H 0.725944 0.609174 0.180590 0.120 Uiso 1 1 calc R U . . .
C8A C 0.793(2) 0.6994(8) 0.2323(6) 0.092(4) Uani 1 1 d . . . . .
H8A H 0.912276 0.701685 0.217491 0.110 Uiso 1 1 calc R U . . .
C9A C 0.7294(19) 0.7496(7) 0.2768(6) 0.077(3) Uani 1 1 d . . . . .
H9A H 0.808336 0.785535 0.294507 0.092 Uiso 1 1 calc R U . . .
N1B N 0.0367(11) 0.4786(4) 0.4189(4) 0.0572(19) Uani 1 1 d . . . . .
H1BA H 0.014654 0.526303 0.406300 0.069 Uiso 1 1 calc R U . . .
H1BB H 0.154844 0.472454 0.425020 0.069 Uiso 1 1 calc R U . . .
H1BC H -0.021065 0.468837 0.457308 0.069 Uiso 1 1 calc R U . . .
C1B C 0.0695(19) 0.5189(7) 0.2766(7) 0.084(4) Uani 1 1 d . . . . .
H1BD H 0.106160 0.519711 0.230264 0.126 Uiso 1 1 calc R U . . .
H1BE H 0.147988 0.550868 0.302569 0.126 Uiso 1 1 calc R U . . .
H1BF H -0.052027 0.537143 0.280266 0.126 Uiso 1 1 calc R U . . .
C2B C 0.0794(15) 0.4391(6) 0.3029(5) 0.065(3) Uani 1 1 d . . . . .
H2BA H 0.037123 0.404804 0.268039 0.078 Uiso 1 1 calc R U . . .
H2BB H 0.204465 0.426809 0.311859 0.078 Uiso 1 1 calc R U . . .
C3B C -0.0275(14) 0.4252(5) 0.3653(5) 0.060(2) Uani 1 1 d . . . . .
H3B H -0.153735 0.437164 0.355628 0.072 Uiso 1 1 calc R U . . .
C4B C -0.0189(14) 0.3463(5) 0.3906(5) 0.057(2) Uani 1 1 d . . . . .
C5B C -0.1667(15) 0.3028(6) 0.3852(6) 0.068(3) Uani 1 1 d . . . . .
H5B H -0.273108 0.322431 0.367625 0.081 Uiso 1 1 calc R U . . .
C6B C -0.1573(18) 0.2280(6) 0.4064(7) 0.075(3) Uani 1 1 d . . . . .
H6B H -0.257877 0.196776 0.402163 0.090 Uiso 1 1 calc R U . . .
C7B C -0.0075(18) 0.2004(6) 0.4327(6) 0.075(3) Uani 1 1 d . . . . .
H7B H -0.003358 0.149968 0.446710 0.090 Uiso 1 1 calc R U . . .
C8B C 0.1362(19) 0.2438(6) 0.4392(7) 0.077(3) Uani 1 1 d . . . . .
H8B H 0.239965 0.224112 0.458934 0.093 Uiso 1 1 calc R U . . .
C9B C 0.1345(17) 0.3175(6) 0.4171(7) 0.077(3) Uani 1 1 d . . . . .
H9B H 0.237506 0.347430 0.420250 0.093 Uiso 1 1 calc R U . . .

loop_
_atom_site_aniso_label
_atom_site_aniso_U_11
_atom_site_aniso_U_22
_atom_site_aniso_U_33
_atom_site_aniso_U_23
_atom_site_aniso_U_13
_atom_site_aniso_U_12
Sn1 0.0383(3) 0.0511(3) 0.0571(4) -0.0017(3) 0.0002(3) -0.0007(2)
Br1 0.0431(5) 0.0552(5) 0.0873(8) 0.0105(5) 0.0087(5) 0.0006(4)
Br2 0.0435(5) 0.0608(5) 0.0645(6) 0.0059(5) 0.0010(5) 0.0054(4)
Br3 0.0488(6) 0.0786(6) 0.0703(6) -0.0228(5) 0.0029(5) 0.0025(5)
Br4 0.0502(6) 0.0857(7) 0.0812(8) -0.0293(6) -0.0074(6) 0.0011(6)
Br5 0.0467(5) 0.0680(6) 0.0700(7) 0.0121(5) -0.0026(5) 0.0033(5)
Br6 0.0450(5) 0.0709(6) 0.0659(7) 0.0049(5) 0.0060(5) -0.0053(4)
N1A 0.061(5) 0.070(5) 0.041(4) 0.000(4) 0.003(4) 0.001(4)
C1A 0.084(8) 0.103(9) 0.069(8) 0.014(7) -0.017(7) 0.013(7)
C2A 0.071(7) 0.064(5) 0.053(5) -0.003(4) 0.000(5) 0.006(5)
C3A 0.045(5) 0.067(5) 0.047(5) -0.005(4) 0.006(4) 0.003(4)
C4A 0.070(7) 0.058(5) 0.057(6) -0.006(5) 0.004(5) -0.004(5)
C5A 0.108(11) 0.103(9) 0.063(7) 0.000(7) 0.007(8) -0.028(9)
C6A 0.165(17) 0.070(7) 0.068(8) -0.012(6) -0.006(11) -0.027(10)
C7A 0.157(17) 0.084(9) 0.058(8) -0.006(7) 0.011(10) 0.022(10)
C8A 0.109(11) 0.106(10) 0.060(7) -0.003(7) 0.025(8) 0.032(9)
C9A 0.088(9) 0.087(8) 0.055(7) -0.010(5) -0.006(7) 0.017(7)
N1B 0.052(4) 0.053(4) 0.066(5) -0.005(3) 0.003(4) 0.004(4)
C1B 0.082(8) 0.089(8) 0.080(8) 0.008(7) -0.002(7) -0.004(7)
C2B 0.056(6) 0.074(6) 0.065(6) -0.004(5) 0.000(5) 0.001(5)
C3B 0.049(5) 0.061(5) 0.069(6) -0.004(5) 0.002(5) 0.008(5)
C4B 0.058(6) 0.061(5) 0.051(5) -0.008(4) 0.003(5) 0.010(5)
C5B 0.051(6) 0.067(6) 0.086(8) 0.012(6) 0.000(6) 0.002(5)
C6B 0.074(7) 0.065(6) 0.086(9) 0.006(6) 0.004(7) -0.011(6)
C7B 0.085(8) 0.064(6) 0.077(7) 0.007(5) 0.002(7) 0.018(6)
C8B 0.086(9) 0.055(6) 0.090(9) 0.005(6) -0.021(8) 0.014(6)
C9B 0.065(7) 0.066(6) 0.100(10) -0.014(6) -0.019(7) 0.010(5)

loop_
_atom_type_symbol
_atom_type_description
_atom_type_scat_dispersion_real
_atom_type_scat_dispersion_imag
_atom_type_scat_source
C C 0.0137 0.0067 'International Tables Vol C Tables 4.2.6.8 and 6.1.1.4'
H H 0.0000 0.0000 'International Tables Vol C Tables 4.2.6.8 and 6.1.1.4'
Br Br -0.9338 1.0006 'International Tables Vol C Tables 4.2.6.8 and 6.1.1.4'
N N 0.0241 0.0134 'International Tables Vol C Tables 4.2.6.8 and 6.1.1.4'
Sn Sn 0.1164 4.3256 'International Tables Vol C Tables 4.2.6.8 and 6.1.1.4'

loop_
_geom_angle_atom_site_label_1
_geom_angle_atom_site_label_2
_geom_angle_atom_site_label_3
_geom_angle
_geom_angle_site_symmetry_1
_geom_angle_site_symmetry_3
_geom_angle_publ_flag
Br2 Sn1 Br1 90.56(4) . . ?
Br3 Sn1 Br1 90.96(4) . . ?
Br3 Sn1 Br2 88.28(4) . . ?
Br3 Sn1 Br4 176.84(5) . . ?
Br4 Sn1 Br1 89.42(4) . . ?
Br4 Sn1 Br2 88.58(4) . . ?
Br5 Sn1 Br1 87.45(4) . . ?
Br5 Sn1 Br2 177.52(5) . . ?
Br5 Sn1 Br3 90.27(4) . . ?
Br5 Sn1 Br4 92.88(4) . . ?
Br5 Sn1 Br6 91.78(4) . . ?
Br6 Sn1 Br1 178.41(5) . . ?
Br6 Sn1 Br2 90.24(4) . . ?
Br6 Sn1 Br3 90.44(4) . . ?
Br6 Sn1 Br4 89.23(4) . . ?
H1AA N1A H1AB 109.5 . . ?
H1AA N1A H1AC 109.5 . . ?
H1AB N1A H1AC 109.5 . . ?
C3A N1A H1AA 109.5 . . ?
C3A N1A H1AB 109.5 . . ?
C3A N1A H1AC 109.5 . . ?
H1AD C1A H1AE 109.5 . . ?
H1AD C1A H1AF 109.5 . . ?
H1AE C1A H1AF 109.5 . . ?
C2A C1A H1AD 109.5 . . ?
C2A C1A H1AE 109.5 . . ?
C2A C1A H1AF 109.5 . . ?
C1A C2A H2AA 109.2 . . ?
C1A C2A H2AB 109.2 . . ?
H2AA C2A H2AB 107.9 . . ?
C3A C2A C1A 112.0(10) . . ?
C3A C2A H2AA 109.2 . . ?
C3A C2A H2AB 109.2 . . ?
N1A C3A C2A 108.6(8) . . ?
N1A C3A H3A 107.8 . . ?
N1A C3A C4A 110.0(8) . . ?
C2A C3A H3A 107.8 . . ?
C4A C3A C2A 114.6(8) . . ?
C4A C3A H3A 107.8 . . ?
C5A C4A C3A 120.1(12) . . ?
C5A C4A C9A 117.8(12) . . ?
C9A C4A C3A 122.0(10) . . ?
C4A C5A H5A 119.3 . . ?
C4A C5A C6A 121.4(16) . . ?
C6A C5A H5A 119.3 . . ?
C5A C6A H6A 121.2 . . ?
C5A C6A C7A 117.6(15) . . ?
C7A C6A H6A 121.2 . . ?
C6A C7A H7A 119.1 . . ?
C8A C7A C6A 121.9(14) . . ?
C8A C7A H7A 119.1 . . ?
C7A C8A H8A 121.0 . . ?
C7A C8A C9A 117.9(15) . . ?
C9A C8A H8A 121.0 . . ?
C4A C9A H9A 118.4 . . ?
C8A C9A C4A 123.2(14) . . ?
C8A C9A H9A 118.4 . . ?
H1BA N1B H1BB 109.5 . . ?
H1BA N1B H1BC 109.5 . . ?
H1BB N1B H1BC 109.5 . . ?
C3B N1B H1BA 109.5 . . ?
C3B N1B H1BB 109.5 . . ?
C3B N1B H1BC 109.5 . . ?
H1BD C1B H1BE 109.5 . . ?
H1BD C1B H1BF 109.5 . . ?
H1BE C1B H1BF 109.5 . . ?
C2B C1B H1BD 109.5 . . ?
C2B C1B H1BE 109.5 . . ?
C2B C1B H1BF 109.5 . . ?
C1B C2B H2BA 108.6 . . ?
C1B C2B H2BB 108.6 . . ?
H2BA C2B H2BB 107.6 . . ?
C3B C2B C1B 114.6(9) . . ?
C3B C2B H2BA 108.6 . . ?
C3B C2B H2BB 108.6 . . ?
N1B C3B H3B 108.0 . . ?
C2B C3B N1B 108.6(8) . . ?
C2B C3B H3B 108.0 . . ?
C4B C3B N1B 109.6(8) . . ?
C4B C3B C2B 114.4(8) . . ?
C4B C3B H3B 108.0 . . ?
C5B C4B C3B 118.3(10) . . ?
C5B C4B C9B 120.3(10) . . ?
C9B C4B C3B 121.3(10) . . ?
C4B C5B H5B 120.7 . . ?
C4B C5B C6B 118.6(11) . . ?
C6B C5B H5B 120.7 . . ?
C5B C6B H6B 119.6 . . ?
C7B C6B C5B 120.8(12) . . ?
C7B C6B H6B 119.6 . . ?
C6B C7B H7B 119.8 . . ?
C8B C7B C6B 120.4(11) . . ?
C8B C7B H7B 119.8 . . ?
C7B C8B H8B 119.7 . . ?
C7B C8B C9B 120.6(12) . . ?
C9B C8B H8B 119.7 . . ?
C4B C9B C8B 119.2(12) . . ?
C4B C9B H9B 120.4 . . ?
C8B C9B H9B 120.4 . . ?

loop_
_geom_bond_atom_site_label_1
_geom_bond_atom_site_label_2
_geom_bond_distance
_geom_bond_site_symmetry_2
_geom_bond_publ_flag
Sn1 Br1 2.6222(11) . ?
Sn1 Br2 2.6099(11) . ?
Sn1 Br3 2.5836(12) . ?
Sn1 Br4 2.5926(12) . ?
Sn1 Br5 2.5802(11) . ?
Sn1 Br6 2.5808(12) . ?
N1A H1AA 0.9100 . ?
N1A H1AB 0.9100 . ?
N1A H1AC 0.9100 . ?
N1A C3A 1.503(12) . ?
C1A H1AD 0.9800 . ?
C1A H1AE 0.9800 . ?
C1A H1AF 0.9800 . ?
C1A C2A 1.520(15) . ?
C2A H2AA 0.9900 . ?
C2A H2AB 0.9900 . ?
C2A C3A 1.510(13) . ?
C3A H3A 1.0000 . ?
C3A C4A 1.508(13) . ?
C4A C5A 1.362(17) . ?
C4A C9A 1.382(18) . ?
C5A H5A 0.9500 . ?
C5A C6A 1.40(2) . ?
C6A H6A 0.9500 . ?
C6A C7A 1.40(3) . ?
C7A H7A 0.9500 . ?
C7A C8A 1.35(2) . ?
C8A H8A 0.9500 . ?
C8A C9A 1.366(17) . ?
C9A H9A 0.9500 . ?
N1B H1BA 0.9100 . ?
N1B H1BB 0.9100 . ?
N1B H1BC 0.9100 . ?
N1B C3B 1.528(13) . ?
C1B H1BD 0.9800 . ?
C1B H1BE 0.9800 . ?
C1B H1BF 0.9800 . ?
C1B C2B 1.531(16) . ?
C2B H2BA 0.9900 . ?
C2B H2BB 0.9900 . ?
C2B C3B 1.523(15) . ?
C3B H3B 1.0000 . ?
C3B C4B 1.509(14) . ?
C4B C5B 1.370(15) . ?
C4B C9B 1.380(16) . ?
C5B H5B 0.9500 . ?
C5B C6B 1.412(15) . ?
C6B H6B 0.9500 . ?
C6B C7B 1.348(18) . ?
C7B H7B 0.9500 . ?
C7B C8B 1.346(18) . ?
C8B H8B 0.9500 . ?
C8B C9B 1.399(16) . ?
C9B H9B 0.9500 . ?

loop_
_geom_hbond_atom_site_label_D
_geom_hbond_atom_site_label_H
_geom_hbond_atom_site_label_A
_geom_hbond_distance_DH
_geom_hbond_distance_HA
_geom_hbond_distance_DA
_geom_hbond_angle_DHA
_geom_hbond_site_symmetry_A
_geom_hbond_publ_flag
N1A H1AA Br4 0.91 2.66 3.565(9) 176.6 4_566 yes
N1A H1AB Br1 0.91 2.73 3.413(9) 132.7 . yes
N1A H1AB Br2 0.91 2.74 3.500(9) 141.2 . yes
N1A H1AC Br1 0.91 2.94 3.760(8) 150.9 4_466 yes
N1B H1BA Br1 0.91 2.78 3.480(8) 134.2 1_455 yes
N1B H1BB Br3 0.91 2.67 3.549(9) 161.7 . yes
N1B H1BB Br6 0.91 2.96 3.430(8) 114.2 . yes
N1B H1BC Br5 0.91 2.64 3.514(8) 162.2 1_455 yes

loop_
_geom_torsion_atom_site_label_1
_geom_torsion_atom_site_label_2
_geom_torsion_atom_site_label_3
_geom_torsion_atom_site_label_4
_geom_torsion
_geom_torsion_site_symmetry_1
_geom_torsion_site_symmetry_2
_geom_torsion_site_symmetry_3
_geom_torsion_site_symmetry_4
_geom_torsion_publ_flag
N1A C3A C4A C5A 113.8(12) . . . . ?
N1A C3A C4A C9A -65.6(13) . . . . ?
C1A C2A C3A N1A -174.2(9) . . . . ?
C1A C2A C3A C4A 62.4(13) . . . . ?
C2A C3A C4A C5A -123.6(12) . . . . ?
C2A C3A C4A C9A 57.0(14) . . . . ?
C3A C4A C5A C6A 178.8(12) . . . . ?
C3A C4A C9A C8A -178.0(11) . . . . ?
C4A C5A C6A C7A 2(2) . . . . ?
C5A C4A C9A C8A 2.6(19) . . . . ?
C5A C6A C7A C8A -2(2) . . . . ?
C6A C7A C8A C9A 3(2) . . . . ?
C7A C8A C9A C4A -3(2) . . . . ?
C9A C4A C5A C6A -2(2) . . . . ?
N1B C3B C4B C5B 128.5(10) . . . . ?
N1B C3B C4B C9B -53.1(13) . . . . ?
C1B C2B C3B N1B -57.9(12) . . . . ?
C1B C2B C3B C4B 179.4(10) . . . . ?
C2B C3B C4B C5B -109.3(11) . . . . ?
C2B C3B C4B C9B 69.1(14) . . . . ?
C3B C4B C5B C6B 177.6(10) . . . . ?
C3B C4B C9B C8B -179.3(11) . . . . ?
C4B C5B C6B C7B 1.4(19) . . . . ?
C5B C4B C9B C8B -0.9(19) . . . . ?
C5B C6B C7B C8B 0(2) . . . . ?
C6B C7B C8B C9B -2(2) . . . . ?
C7B C8B C9B C4B 2(2) . . . . ?
C9B C4B C5B C6B -0.9(18) . . . . ?

loop_
_twin_individual_id
_twin_individual_mass_fraction_refined
1 0.942(13)
2 0.058(13)
